data_7203338
loop_
_publ_author_name
'Jones, Leigh F.'
'Jensen, Paul'
'Moubaraki, Boujemaa'
'Berry, Kevin J.'
'Boas, John F.'
'Pilbrow, John R.'
'Murray, Keith S.'

_publ_section_title
;
 Heptanuclear iron(iii) triethanolamine clusters exhibiting ?millennium
 dome?-like topologies and an octanuclear analogue with ground spin
 states of S = 5/2 and 0, respectively
;
_journal_issue 26
_journal_name_full 'Journal of Materials Chemistry'
_journal_page_first 2690
_journal_paper_doi 10.1039/b602858f
_journal_volume 16
_journal_year 2006
_chemical_formula_moiety '[Fe7O3(piv)9(teaH)3(H2O)3]'
_chemical_formula_sum 'C63 H126 Fe7 N3 O33'
_chemical_formula_weight 1844.62
_chemical_name_systematic
;
?
;
_space_group_IT_number 159
_symmetry_cell_setting trigonal
_symmetry_space_group_name_Hall 'P 3 -2c'
_symmetry_space_group_name_H-M 'P 3 1 c'
_atom_sites_solution_hydrogens geom
_atom_sites_solution_primary direct
_atom_sites_solution_secondary difmap
_audit_creation_method SHELXL-97
_cell_angle_alpha 90.00
_cell_angle_beta 90.00
_cell_angle_gamma 120.00
_cell_formula_units_Z 2
_cell_length_a 15.5829(8)
_cell_length_b 15.5829(8)
_cell_length_c 20.8930(10)
_cell_measurement_temperature 123(2)
_cell_volume 4393.7(4)
_computing_cell_refinement 'HKL Scalepack (Otwinowski & Minor 1997)'
_computing_data_collection 'collect (nonius BV, 1997-2000)'
_computing_data_reduction 'HKL Denzo and Scalepack (Otwinowski & Minor'
_computing_molecular_graphics 'Bruker SHELXTL'
_computing_publication_material 'Bruker SHELXTL'
_computing_structure_refinement 'SHELXL-97 (Sheldrick, 1997)'
_computing_structure_solution 'SHELXS-97 (Sheldrick, 1990)'
_diffrn_ambient_temperature 123(2)
_diffrn_measured_fraction_theta_full 0.992
_diffrn_measured_fraction_theta_max 0.992
_diffrn_measurement_device_type 'Nonius KappaCCD'
_diffrn_measurement_method 'phi and omega scans'
_diffrn_radiation_monochromator graphite
_diffrn_radiation_source 'fine-focus sealed tube'
_diffrn_radiation_type MoK\a
_diffrn_radiation_wavelength 0.71073
_diffrn_reflns_av_R_equivalents 0.2060
_diffrn_reflns_av_sigmaI/netI 0.1214
_diffrn_reflns_limit_h_max 18
_diffrn_reflns_limit_h_min -18
_diffrn_reflns_limit_k_max 18
_diffrn_reflns_limit_k_min -18
_diffrn_reflns_limit_l_max 24
_diffrn_reflns_limit_l_min -24
_diffrn_reflns_number 39976
_diffrn_reflns_theta_full 25.05
_diffrn_reflns_theta_max 25.05
_diffrn_reflns_theta_min 3.59
_exptl_absorpt_coefficient_mu 1.200
_exptl_absorpt_correction_type none
_exptl_crystal_colour red
_exptl_crystal_density_diffrn 1.394
_exptl_crystal_density_method 'not measured'
_exptl_crystal_description block
_exptl_crystal_F_000 1942
_exptl_crystal_size_max 0.50
_exptl_crystal_size_mid 0.30
_exptl_crystal_size_min 0.10
_refine_diff_density_max 0.660
_refine_diff_density_min -0.466
_refine_diff_density_rms 0.097
_refine_ls_abs_structure_details 'Flack H D (1983), Acta Cryst. A39, 876-881'
_refine_ls_abs_structure_Flack 0.41(4)
_refine_ls_extinction_method none
_refine_ls_goodness_of_fit_ref 1.124
_refine_ls_hydrogen_treatment constr
_refine_ls_matrix_type full
_refine_ls_number_parameters 330
_refine_ls_number_reflns 5148
_refine_ls_number_restraints 1
_refine_ls_restrained_S_all 1.124
_refine_ls_R_factor_all 0.1324
_refine_ls_R_factor_gt 0.0979
_refine_ls_shift/su_max 0.000
_refine_ls_shift/su_mean 0.000
_refine_ls_structure_factor_coef Fsqd
_refine_ls_weighting_details 'calc w=1/[\s^2^(Fo^2^)+(0.0551P)^2^+15.5883P] where P=(Fo^2^+2Fc^2^)/3'
_refine_ls_weighting_scheme calc
_refine_ls_wR_factor_gt 0.1623
_refine_ls_wR_factor_ref 0.1751
_reflns_number_gt 3937
_reflns_number_total 5148
_reflns_threshold_expression >2sigma(I)
_cod_data_source_file b602858f.txt
_cod_data_source_block 3
_cod_depositor_comments
;
The following automatic conversions were performed:
'_symmetry_cell_setting' value 'Trigonal' changed to 'trigonal' according
to '/home/saulius/struct/CIF-dictionaries/cif_core.dic' dictionary named
'cif_core.dic' version 2.4.1 from 2010-06-29.

Automatic conversion script
Id: cif_fix_enum 1527 2010-12-29 10:47:43Z saulius 
;
_cod_original_sg_symbol_H-M P31c
_cod_database_code 7203338

loop_
_symmetry_equiv_pos_as_xyz
'x, y, z'
'-y, x-y, z'
'-x+y, -x, z'
'y, x, z+1/2'
'x-y, -y, z+1/2'
'-x, -x+y, z+1/2'

loop_
_atom_site_label
_atom_site_type_symbol
_atom_site_fract_x
_atom_site_fract_y
_atom_site_fract_z
_atom_site_U_iso_or_equiv
_atom_site_adp_type
_atom_site_occupancy
_atom_site_symmetry_multiplicity
_atom_site_calc_flag
_atom_site_refinement_flags
_atom_site_disorder_assembly
_atom_site_disorder_group
Fe1 Fe 0.3333 0.6667 0.83803(10) 0.0216(6) Uani 1 3 d S . .
Fe2 Fe 0.22641(11) 0.77207(11) 0.93910(6) 0.0248(3) Uani 1 1 d . . .
Fe3 Fe 0.11430(11) 0.57300(10) 0.85430(6) 0.0236(3) Uani 1 1 d . . .
O1 O 0.2315(5) 0.6729(5) 0.8934(3) 0.0229(15) Uani 1 1 d . . .
O2 O 0.2106(4) 0.5946(5) 0.7846(3) 0.0261(16) Uani 1 1 d . . .
O3 O 0.1169(5) 0.4565(5) 0.8941(3) 0.0244(15) Uani 1 1 d . . .
O4 O -0.1744(7) 0.2908(7) 0.7225(4) 0.056(2) Uani 1 1 d . . .
H4 H -0.2141 0.2627 0.6921 0.067 Uiso 1 1 calc R . .
O5 O 0.0112(4) 0.5542(5) 0.9196(3) 0.0299(16) Uani 1 1 d . . .
O6 O 0.1047(5) 0.6667(5) 0.9931(3) 0.0315(16) Uani 1 1 d . . .
O7 O 0.0734(5) 0.6639(5) 0.8098(3) 0.0320(17) Uani 1 1 d . . .
O8 O 0.1290(5) 0.7859(5) 0.8822(3) 0.0320(18) Uani 1 1 d . . .
O9 O 0.2184(5) 0.8724(5) 0.9966(3) 0.0281(16) Uani 1 1 d . . .
O10 O 0.2795(6) 0.8706(6) 1.0920(3) 0.043(2) Uani 1 1 d . . .
O11 O 0.3104(5) 0.7602(5) 1.0141(3) 0.0279(16) Uani 1 1 d . . .
N1 N 0.0144(6) 0.4536(6) 0.7855(4) 0.0257(19) Uani 1 1 d . . .
C1 C 0.1763(8) 0.5279(8) 0.7334(5) 0.037(3) Uani 1 1 d . . .
H1A H 0.1876 0.4720 0.7425 0.045 Uiso 1 1 calc R . .
H1B H 0.2131 0.5614 0.6940 0.045 Uiso 1 1 calc R . .
C2 C 0.0682(8) 0.4898(7) 0.7236(4) 0.032(3) Uani 1 1 d . . .
H2A H 0.0581 0.5434 0.7065 0.038 Uiso 1 1 calc R . .
H2B H 0.0416 0.4350 0.6921 0.038 Uiso 1 1 calc R . .
C3 C 0.0118(8) 0.3624(7) 0.8077(4) 0.030(2) Uani 1 1 d . . .
H3A H 0.0643 0.3553 0.7859 0.036 Uiso 1 1 calc R . .
H3B H -0.0530 0.3040 0.7968 0.036 Uiso 1 1 calc R . .
C4 C 0.0276(8) 0.3670(7) 0.8796(4) 0.031(3) Uani 1 1 d . . .
H4A H -0.0290 0.3659 0.9019 0.037 Uiso 1 1 calc R . .
H4B H 0.0326 0.3091 0.8941 0.037 Uiso 1 1 calc R . .
C5 C -0.0873(8) 0.4426(8) 0.7832(5) 0.035(3) Uani 1 1 d . . .
H5A H -0.0794 0.5097 0.7850 0.043 Uiso 1 1 calc R . .
H5B H -0.1237 0.4068 0.8221 0.043 Uiso 1 1 calc R . .
C6 C -0.1509(9) 0.3895(9) 0.7258(5) 0.047(3) Uani 1 1 d . . .
H6A H -0.2129 0.3924 0.7279 0.057 Uiso 1 1 calc R . .
H6B H -0.1153 0.4241 0.6863 0.057 Uiso 1 1 calc R . .
C7 C 0.0763(7) 0.7388(8) 0.8324(5) 0.028(2) Uani 1 1 d . . .
C8 C 0.0136(9) 0.7780(8) 0.8050(5) 0.037(3) Uani 1 1 d . . .
C9 C -0.0098(17) 0.7466(13) 0.7364(7) 0.108(7) Uani 1 1 d . . .
H9A H 0.0511 0.7794 0.7110 0.161 Uiso 1 1 calc R . .
H9B H -0.0572 0.7653 0.7200 0.161 Uiso 1 1 calc R . .
H9C H -0.0388 0.6746 0.7333 0.161 Uiso 1 1 calc R . .
C10 C 0.0624(10) 0.8911(9) 0.8089(6) 0.052(3) Uani 1 1 d . . .
H10A H 0.0773 0.9122 0.8536 0.079 Uiso 1 1 calc R . .
H10B H 0.0171 0.9117 0.7915 0.079 Uiso 1 1 calc R . .
H10C H 0.1239 0.9217 0.7840 0.079 Uiso 1 1 calc R . .
C11 C -0.0822(9) 0.7324(11) 0.8464(8) 0.071(5) Uani 1 1 d . . .
H11A H -0.1179 0.6601 0.8417 0.107 Uiso 1 1 calc R . .
H11B H -0.1246 0.7585 0.8321 0.107 Uiso 1 1 calc R . .
H11C H -0.0645 0.7498 0.8914 0.107 Uiso 1 1 calc R . .
C12 C 0.0245(8) 0.5918(7) 0.9758(5) 0.027(2) Uani 1 1 d . . .
C13 C -0.0619(8) 0.5435(8) 1.0224(5) 0.034(3) Uani 1 1 d . . .
C14 C -0.0711(9) 0.4445(8) 1.0406(6) 0.051(3) Uani 1 1 d . . .
H14A H -0.0106 0.4563 1.0627 0.076 Uiso 1 1 calc R . .
H14B H -0.0803 0.4054 1.0018 0.076 Uiso 1 1 calc R . .
H14C H -0.1282 0.4083 1.0690 0.076 Uiso 1 1 calc R . .
C15 C -0.0426(9) 0.6058(8) 1.0810(5) 0.044(3) Uani 1 1 d . . .
H15A H 0.0170 0.6142 1.1025 0.066 Uiso 1 1 calc R . .
H15B H -0.0993 0.5731 1.1101 0.066 Uiso 1 1 calc R . .
H15C H -0.0328 0.6708 1.0687 0.066 Uiso 1 1 calc R . .
C16 C -0.1554(9) 0.5264(12) 0.9893(6) 0.066(4) Uani 1 1 d . . .
H16A H -0.2108 0.4968 1.0196 0.099 Uiso 1 1 calc R . .
H16B H -0.1696 0.4814 0.9530 0.099 Uiso 1 1 calc R . .
H16C H -0.1465 0.5897 0.9739 0.099 Uiso 1 1 calc R . .
C17 C 0.2352(7) 0.8986(8) 1.0533(5) 0.030(2) Uani 1 1 d . . .
C18 C 0.2034(8) 0.9728(9) 1.0750(5) 0.037(3) Uani 1 1 d . . .
C19 C 0.2436(11) 1.0578(9) 1.0291(8) 0.073(5) Uani 1 1 d . . .
H19A H 0.2243 1.1058 1.0430 0.109 Uiso 1 1 calc R . .
H19B H 0.2169 1.0334 0.9863 0.109 Uiso 1 1 calc R . .
H19C H 0.3160 1.0899 1.0280 0.109 Uiso 1 1 calc R . .
C20 C 0.0930(9) 0.9179(10) 1.0730(7) 0.058(4) Uani 1 1 d . . .
H20A H 0.0676 0.8558 1.0969 0.087 Uiso 1 1 calc R . .
H20B H 0.0707 0.9032 1.0284 0.087 Uiso 1 1 calc R . .
H20C H 0.0681 0.9585 1.0923 0.087 Uiso 1 1 calc R . .
C21 C 0.2376(12) 1.0099(14) 1.1428(7) 0.093(6) Uani 1 1 d . . .
H21A H 0.2135 1.0548 1.1554 0.139 Uiso 1 1 calc R . .
H21B H 0.3102 1.0454 1.1445 0.139 Uiso 1 1 calc R . .
H21C H 0.2112 0.9534 1.1723 0.139 Uiso 1 1 calc R . .

loop_
_atom_site_aniso_label
_atom_site_aniso_U_11
_atom_site_aniso_U_22
_atom_site_aniso_U_33
_atom_site_aniso_U_23
_atom_site_aniso_U_13
_atom_site_aniso_U_12
Fe1 0.0241(9) 0.0241(9) 0.0165(13) 0.000 0.000 0.0121(4)
Fe2 0.0278(9) 0.0267(8) 0.0209(7) -0.0023(6) -0.0006(6) 0.0145(7)
Fe3 0.0242(8) 0.0254(8) 0.0216(7) -0.0031(6) -0.0003(6) 0.0126(7)
O1 0.022(4) 0.035(4) 0.019(3) -0.001(3) 0.000(3) 0.020(3)
O2 0.016(4) 0.027(4) 0.024(4) -0.006(3) 0.000(3) 0.003(3)
O3 0.027(4) 0.025(4) 0.022(3) 0.005(3) -0.002(3) 0.014(3)
O4 0.061(6) 0.059(6) 0.040(5) -0.005(4) -0.018(4) 0.025(5)
O5 0.015(4) 0.039(4) 0.033(4) -0.004(3) 0.004(3) 0.012(3)
O6 0.022(4) 0.035(4) 0.029(4) 0.003(3) 0.008(3) 0.009(4)
O7 0.036(4) 0.033(4) 0.031(4) 0.001(3) -0.008(3) 0.019(4)
O8 0.037(5) 0.031(4) 0.033(4) 0.002(3) 0.001(4) 0.022(4)
O9 0.044(4) 0.038(4) 0.015(4) -0.010(3) -0.005(3) 0.030(4)
O10 0.046(5) 0.061(6) 0.035(4) -0.010(4) -0.006(4) 0.036(5)
O11 0.037(4) 0.032(4) 0.024(4) -0.009(3) -0.006(3) 0.025(4)
N1 0.023(5) 0.026(5) 0.022(4) -0.008(4) -0.005(4) 0.008(4)
C1 0.043(7) 0.037(7) 0.028(5) 0.004(5) 0.009(5) 0.017(6)
C2 0.037(7) 0.021(6) 0.019(5) -0.003(4) -0.003(5) 0.001(5)
C3 0.041(7) 0.018(6) 0.029(5) -0.008(4) -0.008(5) 0.013(5)
C4 0.045(7) 0.019(6) 0.028(6) 0.000(4) 0.002(5) 0.015(5)
C5 0.036(7) 0.029(6) 0.035(6) -0.002(5) -0.008(5) 0.011(5)
C6 0.050(8) 0.054(9) 0.047(7) -0.006(6) -0.013(6) 0.032(7)
C7 0.028(6) 0.037(7) 0.034(6) 0.009(5) 0.004(5) 0.027(5)
C8 0.070(9) 0.041(7) 0.020(6) -0.007(5) -0.009(6) 0.042(7)
C9 0.20(2) 0.115(15) 0.059(10) -0.029(10) -0.069(12) 0.121(16)
C10 0.049(8) 0.050(8) 0.058(8) 0.005(6) -0.010(6) 0.025(7)
C11 0.027(7) 0.061(10) 0.136(14) 0.020(9) -0.002(8) 0.029(7)
C12 0.034(7) 0.031(6) 0.028(6) 0.016(5) 0.015(5) 0.026(6)
C13 0.037(7) 0.030(6) 0.028(6) 0.005(5) 0.004(5) 0.012(5)
C14 0.051(8) 0.040(8) 0.054(8) 0.004(6) 0.020(6) 0.017(6)
C15 0.049(8) 0.039(7) 0.036(6) 0.010(5) 0.019(6) 0.017(6)
C16 0.037(8) 0.102(12) 0.059(8) -0.003(8) 0.003(7) 0.034(8)
C17 0.005(5) 0.044(7) 0.037(7) -0.001(5) 0.002(5) 0.010(5)
C18 0.027(6) 0.043(7) 0.041(7) -0.011(6) 0.001(5) 0.019(6)
C19 0.069(11) 0.035(8) 0.116(13) 0.008(8) 0.037(9) 0.027(8)
C20 0.042(8) 0.059(9) 0.099(11) -0.002(8) 0.010(7) 0.044(7)
C21 0.106(13) 0.171(18) 0.067(10) -0.067(11) -0.032(9) 0.118(14)

loop_
_atom_type_symbol
_atom_type_description
_atom_type_scat_dispersion_real
_atom_type_scat_dispersion_imag
_atom_type_scat_source
C C 0.0033 0.0016 'International Tables Vol C Tables 4.2.6.8 and 6.1.1.4'
H H 0.0000 0.0000 'International Tables Vol C Tables 4.2.6.8 and 6.1.1.4'
N N 0.0061 0.0033 'International Tables Vol C Tables 4.2.6.8 and 6.1.1.4'
O O 0.0106 0.0060 'International Tables Vol C Tables 4.2.6.8 and 6.1.1.4'
Fe Fe 0.3463 0.8444 'International Tables Vol C Tables 4.2.6.8 and 6.1.1.4'

loop_
_geom_angle_atom_site_label_1
_geom_angle_atom_site_label_2
_geom_angle_atom_site_label_3
_geom_angle
_geom_angle_site_symmetry_1
_geom_angle_site_symmetry_3
_geom_angle_publ_flag
O1 Fe1 O1 90.0(3) . 3_565 ?
O1 Fe1 O1 90.0(3) . 2_665 ?
O1 Fe1 O1 90.0(3) 3_565 2_665 ?
O1 Fe1 O2 102.7(3) . 3_565 ?
O1 Fe1 O2 78.0(2) 3_565 3_565 ?
O1 Fe1 O2 162.4(3) 2_665 3_565 ?
O1 Fe1 O2 78.0(2) . . ?
O1 Fe1 O2 162.4(3) 3_565 . ?
O1 Fe1 O2 102.7(3) 2_665 . ?
O2 Fe1 O2 92.0(2) 3_565 . ?
O1 Fe1 O2 162.4(3) . 2_665 ?
O1 Fe1 O2 102.7(3) 3_565 2_665 ?
O1 Fe1 O2 78.0(2) 2_665 2_665 ?
O2 Fe1 O2 92.0(2) 3_565 2_665 ?
O2 Fe1 O2 92.0(2) . 2_665 ?
O1 Fe2 O3 95.3(3) . 3_565 ?
O1 Fe2 O8 97.7(3) . . ?
O3 Fe2 O8 90.9(3) 3_565 . ?
O1 Fe2 O9 174.5(3) . . ?
O3 Fe2 O9 88.8(3) 3_565 . ?
O8 Fe2 O9 85.8(2) . . ?
O1 Fe2 O11 91.3(3) . . ?
O3 Fe2 O11 96.3(3) 3_565 . ?
O8 Fe2 O11 168.0(3) . . ?
O9 Fe2 O11 84.7(3) . . ?
O1 Fe2 O6 91.3(3) . . ?
O3 Fe2 O6 173.4(3) 3_565 . ?
O8 Fe2 O6 88.1(3) . . ?
O9 Fe2 O6 84.6(3) . . ?
O11 Fe2 O6 83.7(3) . . ?
O1 Fe3 O2 80.9(3) . . ?
O1 Fe3 O5 101.5(3) . . ?
O2 Fe3 O5 175.4(3) . . ?
O1 Fe3 O3 96.7(3) . . ?
O2 Fe3 O3 95.8(3) . . ?
O5 Fe3 O3 87.9(3) . . ?
O1 Fe3 O7 97.7(3) . . ?
O2 Fe3 O7 91.1(3) . . ?
O5 Fe3 O7 84.7(3) . . ?
O3 Fe3 O7 164.8(3) . . ?
O1 Fe3 N1 160.1(3) . . ?
O2 Fe3 N1 79.9(3) . . ?
O5 Fe3 N1 98.1(3) . . ?
O3 Fe3 N1 80.5(3) . . ?
O7 Fe3 N1 87.5(3) . . ?
Fe2 O1 Fe3 118.8(3) . . ?
Fe2 O1 Fe1 134.7(3) . . ?
Fe3 O1 Fe1 100.0(3) . . ?
C1 O2 Fe3 117.2(6) . . ?
C1 O2 Fe1 138.2(6) . . ?
Fe3 O2 Fe1 96.6(3) . . ?
C4 O3 Fe2 121.1(6) . 2_665 ?
C4 O3 Fe3 110.1(5) . . ?
Fe2 O3 Fe3 128.4(3) 2_665 . ?
C12 O5 Fe3 128.2(6) . . ?
C12 O6 Fe2 131.0(6) . . ?
C7 O7 Fe3 127.0(6) . . ?
C7 O8 Fe2 134.9(6) . . ?
C17 O9 Fe2 137.6(7) . . ?
C3 N1 C2 112.1(8) . . ?
C3 N1 C5 112.3(8) . . ?
C2 N1 C5 112.0(8) . . ?
C3 N1 Fe3 105.8(5) . . ?
C2 N1 Fe3 102.5(5) . . ?
C5 N1 Fe3 111.6(6) . . ?
O2 C1 C2 109.6(8) . . ?
N1 C2 C1 109.9(8) . . ?
N1 C3 C4 109.8(7) . . ?
O3 C4 C3 108.1(8) . . ?
N1 C5 C6 116.9(9) . . ?
O4 C6 C5 112.5(9) . . ?
O7 C7 O8 123.5(9) . . ?
O7 C7 C8 121.0(10) . . ?
O8 C7 C8 115.5(9) . . ?
C7 C8 C9 109.5(10) . . ?
C7 C8 C10 113.5(10) . . ?
C9 C8 C10 108.9(11) . . ?
C7 C8 C11 105.9(9) . . ?
C9 C8 C11 111.1(13) . . ?
C10 C8 C11 107.9(10) . . ?
O6 C12 O5 122.9(8) . . ?
O6 C12 C13 119.8(9) . . ?
O5 C12 C13 117.3(9) . . ?
C15 C13 C16 110.7(10) . . ?
C15 C13 C12 111.2(9) . . ?
C16 C13 C12 109.4(9) . . ?
C15 C13 C14 109.8(9) . . ?
C16 C13 C14 110.0(10) . . ?
C12 C13 C14 105.8(9) . . ?
O9 C17 O10 123.8(10) . . ?
O9 C17 C18 115.9(9) . . ?
O10 C17 C18 120.3(9) . . ?
C20 C18 C19 110.0(11) . . ?
C20 C18 C21 109.2(11) . . ?
C19 C18 C21 110.4(12) . . ?
C20 C18 C17 105.9(9) . . ?
C19 C18 C17 109.1(9) . . ?
C21 C18 C17 112.2(10) . . ?

loop_
_geom_bond_atom_site_label_1
_geom_bond_atom_site_label_2
_geom_bond_distance
_geom_bond_site_symmetry_2
_geom_bond_publ_flag
Fe1 O1 2.004(6) . ?
Fe1 O1 2.004(6) 3_565 ?
Fe1 O1 2.004(6) 2_665 ?
Fe1 O2 2.005(6) 3_565 ?
Fe1 O2 2.005(6) . ?
Fe1 O2 2.005(6) 2_665 ?
Fe2 O1 1.852(6) . ?
Fe2 O3 1.984(6) 3_565 ?
Fe2 O8 2.022(7) . ?
Fe2 O9 2.025(6) . ?
Fe2 O11 2.108(6) . ?
Fe2 O6 2.110(7) . ?
Fe3 O1 1.893(6) . ?
Fe3 O2 1.995(6) . ?
Fe3 O5 2.014(6) . ?
Fe3 O3 2.015(6) . ?
Fe3 O7 2.045(7) . ?
Fe3 N1 2.248(8) . ?
O2 C1 1.398(12) . ?
O3 C4 1.426(12) . ?
O3 Fe2 1.984(6) 2_665 ?
O4 C6 1.393(14) . ?
O5 C12 1.283(11) . ?
O6 C12 1.262(12) . ?
O7 C7 1.239(12) . ?
O8 C7 1.302(12) . ?
O9 C17 1.237(11) . ?
O10 C17 1.274(12) . ?
N1 C3 1.476(12) . ?
N1 C2 1.490(12) . ?
N1 C5 1.508(13) . ?
C1 C2 1.493(15) . ?
C3 C4 1.520(12) . ?
C5 C6 1.511(15) . ?
C7 C8 1.500(14) . ?
C8 C9 1.501(17) . ?
C8 C10 1.533(16) . ?
C8 C11 1.556(17) . ?
C12 C13 1.521(14) . ?
C13 C15 1.496(15) . ?
C13 C16 1.510(16) . ?
C13 C14 1.524(15) . ?
C17 C18 1.537(15) . ?
C18 C20 1.491(15) . ?
C18 C19 1.495(17) . ?
C18 C21 1.523(17) . ?

loop_
_geom_hbond_atom_site_label_D
_geom_hbond_atom_site_label_H
_geom_hbond_atom_site_label_A
_geom_hbond_distance_DH
_geom_hbond_distance_HA
_geom_hbond_distance_DA
_geom_hbond_angle_DHA
_geom_hbond_site_symmetry_A
O4 H4 O10 0.84 2.42 2.843(11) 112.3 4_454
